data_7048707
loop_
_publ_author_name
'King, A. Paden'
'Gellineau, Hendryck A.'
'MacMillan, Samantha N.'
'Wilson, Justin J.'

_publ_section_title
;
 Physical properties, ligand substitution reactions, and biological
 activity of Co(iii)-Schiff base complexes.
;
_journal_issue 18
_journal_name_full 'Dalton transactions (Cambridge, England : 2003)'
_journal_page_first 5987
_journal_page_last 6002
_journal_paper_doi 10.1039/c8dt04606a
_journal_volume 48
_journal_year 2019
_chemical_formula_moiety 'C30 H28 Co F4 N4 O2, C3 H7 N O, Cl'
_chemical_formula_sum 'C33 H35 Cl Co F4 N5 O3'
_chemical_formula_weight 720.04
_space_group_crystal_system monoclinic
_space_group_IT_number 14
_space_group_name_Hall '-P 2yn'
_space_group_name_H-M_alt 'P 1 21/n 1'
_symmetry_space_group_name_Hall '-P 2yn'
_symmetry_space_group_name_H-M 'P 1 21/n 1'
_atom_sites_solution_hydrogens mixed
_atom_sites_solution_primary dual
_audit_creation_date 2017-06-09
_audit_creation_method
;
Olex2 1.2-ac3
(compiled 2016.08.26 svn.r3337 for Rigaku Oxford Diffraction, GUI svn.r5221)
;
_audit_update_record
;
2018-08-28 deposited with the CCDC.
2019-01-11 downloaded from the CCDC.
;
_cell_angle_alpha 90
_cell_angle_beta 100.046(2)
_cell_angle_gamma 90
_cell_formula_units_Z 4
_cell_length_a 10.9482(2)
_cell_length_b 22.6458(5)
_cell_length_c 13.1929(3)
_cell_measurement_reflns_used 18820
_cell_measurement_temperature 100.00(12)
_cell_measurement_theta_max 30.9000
_cell_measurement_theta_min 2.3660
_cell_volume 3220.78(12)
_computing_cell_refinement 'CrysAlisPro 1.171.39.27b (Rigaku OD, 2015)'
_computing_data_collection 'CrysAlisPro 1.171.39.27b (Rigaku OD, 2015)'
_computing_data_reduction 'CrysAlisPro 1.171.39.27b (Rigaku OD, 2015)'
_computing_molecular_graphics 'Olex2 (Dolomanov et al., 2009)'
_computing_publication_material 'Olex2 (Dolomanov et al., 2009)'
_computing_structure_refinement 'ShelXL (Sheldrick, 2015)'
_computing_structure_solution 'ShelXT (Sheldrick, 2015)'
_diffrn_ambient_environment N~2~
_diffrn_ambient_temperature 100.00(12)
_diffrn_detector 'CCD plate'
_diffrn_detector_type HyPix
_diffrn_measured_fraction_theta_full 1.000
_diffrn_measured_fraction_theta_max 0.999
_diffrn_measurement_details
;
List of Runs (angles in degrees, time in seconds):

  # Type    Start    End  Width  t~exp~   \w     \q     \k     \f   Frames
#--------------------------------------------------------------------------
  1  \w    -54.00  -7.00   0.50   10.50    --   -4.80 -37.00 -60.00   94
  2  \w     -8.00  26.00   0.50   10.50    --   -4.80 -99.00 -30.00   68
  3  \w      5.00  36.00   0.50   10.50    --    3.71 -99.00  30.00   62
  4  \w    -25.00  36.00   0.50   10.50    --    3.71 -99.00 150.00  122
  5  \w    -26.00  25.00   0.50   10.50    --   -4.80 -99.00  90.00  102
  6  \w      2.00  38.00   0.50   10.50    --    3.71-102.00-146.00   72
  7  \w    -17.00   8.00   0.50   10.50    --   -4.80-102.00-146.00   50
  8  \w    -23.00   5.00   0.50   10.50    --   -4.80  98.00 -22.67   56
;
_diffrn_measurement_device 'four-circle diffractometer'
_diffrn_measurement_device_type 'XtaLAB Synergy, Dualflex, HyPix'
_diffrn_measurement_method '\w scans'
_diffrn_orient_matrix_type 'CrysAlisPro convention (1999,Acta A55,543-557)'
_diffrn_orient_matrix_UB_11 -0.0486351000
_diffrn_orient_matrix_UB_12 0.0025361000
_diffrn_orient_matrix_UB_13 0.0289208000
_diffrn_orient_matrix_UB_21 0.0164647000
_diffrn_orient_matrix_UB_22 0.0298919000
_diffrn_orient_matrix_UB_23 0.0110133000
_diffrn_orient_matrix_UB_31 -0.0411601000
_diffrn_orient_matrix_UB_32 0.0089761000
_diffrn_orient_matrix_UB_33 -0.0449875000
_diffrn_radiation_monochromator mirror
_diffrn_radiation_probe x-ray
_diffrn_radiation_type MoK\a
_diffrn_radiation_wavelength 0.71073
_diffrn_reflns_av_R_equivalents 0.0257
_diffrn_reflns_av_unetI/netI 0.0183
_diffrn_reflns_Laue_measured_fraction_full 1.000
_diffrn_reflns_Laue_measured_fraction_max 0.999
_diffrn_reflns_limit_h_max 13
_diffrn_reflns_limit_h_min -13
_diffrn_reflns_limit_k_max 28
_diffrn_reflns_limit_k_min -28
_diffrn_reflns_limit_l_max 16
_diffrn_reflns_limit_l_min -16
_diffrn_reflns_number 32486
_diffrn_reflns_point_group_measured_fraction_full 1.000
_diffrn_reflns_point_group_measured_fraction_max 0.999
_diffrn_reflns_theta_full 26.000
_diffrn_reflns_theta_max 26.373
_diffrn_reflns_theta_min 2.092
_diffrn_source 'micro-focus sealed X-ray tube'
_diffrn_source_type 'PhotonJet (Mo) X-ray Source'
_exptl_absorpt_coefficient_mu 0.682
_exptl_absorpt_correction_T_max 1.000
_exptl_absorpt_correction_T_min 0.658
_exptl_absorpt_correction_type gaussian
_exptl_absorpt_process_details
;
CrysAlisPro 1.171.39.27b (Rigaku Oxford Diffraction, 2015)
Numerical absorption correction based on gaussian integration over
            a multifaceted crystal model
Empirical absorption correction using spherical harmonics,
 implemented in SCALE3 ABSPACK scaling algorithm.
;
_exptl_crystal_colour 'clear red'
_exptl_crystal_density_diffrn 1.485
_exptl_crystal_description plate
_exptl_crystal_F_000 1488
_exptl_crystal_size_max 0.225
_exptl_crystal_size_mid 0.155
_exptl_crystal_size_min 0.048
_refine_diff_density_max 0.577
_refine_diff_density_min -0.271
_refine_diff_density_rms 0.047
_refine_ls_extinction_method none
_refine_ls_goodness_of_fit_ref 1.053
_refine_ls_hydrogen_treatment mixed
_refine_ls_matrix_type full
_refine_ls_number_parameters 496
_refine_ls_number_reflns 6588
_refine_ls_number_restraints 196
_refine_ls_restrained_S_all 1.037
_refine_ls_R_factor_all 0.0295
_refine_ls_R_factor_gt 0.0264
_refine_ls_shift/su_max 0.002
_refine_ls_shift/su_mean 0.000
_refine_ls_structure_factor_coef Fsqd
_refine_ls_weighting_details 'w=1/[\s^2^(Fo^2^)+(0.0363P)^2^+1.4717P] where P=(Fo^2^+2Fc^2^)/3'
_refine_ls_weighting_scheme calc
_refine_ls_wR_factor_gt 0.0692
_refine_ls_wR_factor_ref 0.0706
_reflns_Friedel_coverage 0.000
_reflns_number_gt 6026
_reflns_number_total 6588
_reflns_threshold_expression 'I > 2\s(I)'
_cod_data_source_file c8dt04606a2.cif
_cod_data_source_block '[Co(3F-salen)(3F-BnNH2)2]+'
_cod_depositor_comments 'Adding full bibliography for 7048707--7048709.cif.'
_cod_database_code 7048707
_shelx_shelxl_version_number 2016/6
_chemical_oxdiff_formula C33H31ClCoF4N5O3
_chemical_oxdiff_usercomment 'Crystallized from DMF/Ether'
_shelx_space_group_comment
;
The symmetry employed for this shelxl refinement is uniquely defined
by the following loop, which should always be used as a source of
symmetry information in preference to the above space-group names.
They are only intended as comments.
;
_reflns_odcompleteness_completeness 99.88
_reflns_odcompleteness_iscentric 1
_reflns_odcompleteness_theta 26.32
_olex2_refinement_description
;
1. Fixed Uiso
 At 1.2 times of:
  All C(H) groups, All C(H,H) groups, All N(H,H) groups
 At 1.5 times of:
  All C(H,H,H) groups
2. Restrained distances
 N3-H3A
 0.86 with sigma of 0.02
 H3B-N3
 0.86 with sigma of 0.02
 N4-H4B
 0.86 with sigma of 0.02
 H4A-N4
 0.86 with sigma of 0.02
3. Uiso/Uaniso restraints and constraints
O3A \\sim O3B \\sim C31B \\sim C31A \\sim C33B \\sim N5A \\sim N5B \\sim C33A
\\sim C32B \\sim C32A: within 2A with sigma of 0.04 and sigma for terminal
atoms of 0.08
4. Rigid body (RIGU) restrains
 O3A, O3B, C31B, C31A, C33B, N5A, N5B, C33A, C32B, C32A
 with sigma for 1-2 distances of 0.004 and sigma for 1-3 distances of 0.004
5. Others
 Sof(F3B)=Sof(H20)=1-FVAR(1)
 Sof(F3A)=Sof(H22)=FVAR(1)
 Sof(O3B)=Sof(N5B)=Sof(C31B)=Sof(H31B)=Sof(C32B)=Sof(H32D)=Sof(H32E)=Sof(H32F)=
 Sof(C33B)=Sof(H33D)=Sof(H33E)=Sof(H33F)=1-FVAR(2)
 Sof(O3A)=Sof(N5A)=Sof(C31A)=Sof(H31A)=Sof(C32A)=Sof(H32A)=Sof(H32B)=Sof(H32C)=
 Sof(C33A)=Sof(H33A)=Sof(H33B)=Sof(H33C)=FVAR(2)
6.a Secondary CH2 refined with riding coordinates:
 C8(H8A,H8B), C9(H9A,H9B), C17(H17A,H17B), C24(H24A,H24B)
6.b Aromatic/amide H refined with riding coordinates:
 C3(H3), C4(H4), C5(H5), C7(H7), C10(H10), C12(H12), C13(H13), C14(H14),
 C19(H19), C20(H20), C21(H21), C22(H22), C23(H23), C26(H26), C28(H28), C29(H29),
  C30(H30), C31A(H31A), C31B(H31B)
6.c Idealised Me refined as rotating group:
 C32A(H32A,H32B,H32C), C33A(H33A,H33B,H33C), C32B(H32D,H32E,H32F), C33B(H33D,
 H33E,H33F)
;
_olex2_submission_special_instructions 'No special instructions were received'
_oxdiff_exptl_absorpt_empirical_details
;
Empirical correction (ABSPACK) includes:
- Absorption correction using spherical harmonics
- Frame scaling
;
_oxdiff_exptl_absorpt_empirical_full_max 1.083
_oxdiff_exptl_absorpt_empirical_full_min 0.898

loop_
_space_group_symop_operation_xyz
'x, y, z'
'-x+1/2, y+1/2, -z+1/2'
'-x, -y, -z'
'x-1/2, -y-1/2, z-1/2'

loop_
_atom_site_label
_atom_site_type_symbol
_atom_site_fract_x
_atom_site_fract_y
_atom_site_fract_z
_atom_site_U_iso_or_equiv
_atom_site_adp_type
_atom_site_occupancy
_atom_site_site_symmetry_order
_atom_site_calc_flag
_atom_site_refinement_flags_posn
_atom_site_refinement_flags_adp
_atom_site_refinement_flags_occupancy
_atom_site_disorder_assembly
_atom_site_disorder_group
Co Co 0.59369(2) 0.71144(2) 0.45341(2) 0.01238(6) Uani 1 1 d . . . . .
F1 F 0.24915(8) 0.69484(4) 0.58775(7) 0.02308(19) Uani 1 1 d . . . . .
F2 F 0.67354(8) 0.56152(4) 0.68201(7) 0.02323(19) Uani 1 1 d . . . . .
F3A F 0.6868(4) 0.92003(18) 0.9030(3) 0.0353(13) Uani 0.240(3) 1 d . . P A 1
F3B F 0.29583(11) 0.90022(6) 0.76296(11) 0.0352(4) Uani 0.760(3) 1 d . . P A 2
F4 F 0.57177(14) 0.46265(6) 0.09842(10) 0.0617(4) Uani 1 1 d . . . . .
O1 O 0.42958(9) 0.69876(4) 0.47665(7) 0.01539(19) Uani 1 1 d . . . . .
O2 O 0.64437(8) 0.65389(4) 0.55632(7) 0.0164(2) Uani 1 1 d . . . . .
N1 N 0.54335(10) 0.76815(5) 0.34893(8) 0.0144(2) Uani 1 1 d . . . . .
N2 N 0.75654(10) 0.72596(5) 0.42811(8) 0.0150(2) Uani 1 1 d . . . . .
N3 N 0.61548(11) 0.77416(5) 0.55918(9) 0.0157(2) Uani 1 1 d D . . . .
H3A H 0.6907(13) 0.7856(7) 0.5734(13) 0.019 Uiso 1 1 d DR . . . .
H3B H 0.5734(15) 0.8047(7) 0.5333(13) 0.019 Uiso 1 1 d DR . . . .
N4 N 0.57149(11) 0.64722(5) 0.34993(9) 0.0159(2) Uani 1 1 d D . . . .
H4A H 0.6452(13) 0.6353(7) 0.3434(13) 0.019 Uiso 1 1 d DR . . . .
H4B H 0.5361(15) 0.6608(7) 0.2895(11) 0.019 Uiso 1 1 d DR . . . .
C1 C 0.34465(12) 0.73982(6) 0.46024(10) 0.0149(3) Uani 1 1 d . . . . .
C2 C 0.24564(12) 0.73866(6) 0.51600(10) 0.0171(3) Uani 1 1 d . . . . .
C3 C 0.15016(13) 0.77846(7) 0.50446(11) 0.0199(3) Uani 1 1 d . . . . .
H3 H 0.088535 0.775642 0.544624 0.024 Uiso 1 1 calc R . . . .
C4 C 0.14663(13) 0.82341(7) 0.43143(11) 0.0223(3) Uani 1 1 d . . . . .
H4 H 0.081537 0.850354 0.421245 0.027 Uiso 1 1 calc R . . . .
C5 C 0.24083(13) 0.82734(6) 0.37462(11) 0.0200(3) Uani 1 1 d . . . . .
H5 H 0.238434 0.857144 0.325814 0.024 Uiso 1 1 calc R . . . .
C6 C 0.34067(13) 0.78713(6) 0.38901(10) 0.0157(3) Uani 1 1 d . . . . .
C7 C 0.43936(13) 0.79549(6) 0.33073(10) 0.0160(3) Uani 1 1 d . . . . .
H7 H 0.426676 0.822383 0.276644 0.019 Uiso 1 1 calc R . . . .
C8 C 0.64027(13) 0.78016(6) 0.28737(10) 0.0176(3) Uani 1 1 d . . . . .
H8A H 0.628259 0.818809 0.255505 0.021 Uiso 1 1 calc R . . . .
H8B H 0.638346 0.750709 0.233722 0.021 Uiso 1 1 calc R . . . .
C9 C 0.76294(13) 0.77772(6) 0.36167(11) 0.0181(3) Uani 1 1 d . . . . .
H9A H 0.831306 0.773698 0.324270 0.022 Uiso 1 1 calc R . . . .
H9B H 0.775054 0.813489 0.402654 0.022 Uiso 1 1 calc R . . . .
C10 C 0.85643(12) 0.69887(6) 0.46846(10) 0.0166(3) Uani 1 1 d . . . . .
H10 H 0.930517 0.711457 0.450243 0.020 Uiso 1 1 calc R . . . .
C11 C 0.86188(12) 0.65043(6) 0.53986(10) 0.0162(3) Uani 1 1 d . . . . .
C12 C 0.97808(13) 0.62291(7) 0.57287(11) 0.0201(3) Uani 1 1 d . . . . .
H12 H 1.047309 0.636782 0.548225 0.024 Uiso 1 1 calc R . . . .
C13 C 0.99115(13) 0.57638(7) 0.64015(12) 0.0232(3) Uani 1 1 d . . . . .
H13 H 1.068231 0.558831 0.661065 0.028 Uiso 1 1 calc R . . . .
C14 C 0.88636(14) 0.55559(6) 0.67707(11) 0.0219(3) Uani 1 1 d . . . . .
H14 H 0.893347 0.523907 0.722574 0.026 Uiso 1 1 calc R . . . .
C15 C 0.77400(13) 0.58213(6) 0.64580(10) 0.0178(3) Uani 1 1 d . . . . .
C16 C 0.75481(12) 0.63095(6) 0.57760(10) 0.0156(3) Uani 1 1 d . . . . .
C17 C 0.57993(14) 0.75799(6) 0.65972(10) 0.0202(3) Uani 1 1 d . . . . .
H17A H 0.646855 0.735732 0.700319 0.024 Uiso 1 1 calc R . . . .
H17B H 0.507079 0.732866 0.647396 0.024 Uiso 1 1 calc R . . . .
C18 C 0.55270(14) 0.81180(6) 0.71960(10) 0.0200(3) Uani 1 1 d . . . . .
C19 C 0.64797(15) 0.84163(7) 0.78348(11) 0.0239(3) Uani 1 1 d . . . . .
H19 H 0.729385 0.828474 0.789454 0.029 Uiso 1 1 calc R . . . .
C20 C 0.62122(18) 0.89075(7) 0.83787(12) 0.0314(4) Uani 1 1 d . . . . .
H20 H 0.685349 0.910299 0.880266 0.038 Uiso 0.760(3) 1 calc R . P A 2
C21 C 0.50126(18) 0.91141(7) 0.83060(13) 0.0325(4) Uani 1 1 d . . . . .
H21 H 0.483340 0.944274 0.867661 0.039 Uiso 1 1 calc R . . . .
C22 C 0.40979(16) 0.88159(7) 0.76664(13) 0.0312(4) Uani 1 1 d . . . . .
H22 H 0.328673 0.895166 0.760615 0.037 Uiso 0.240(3) 1 calc R . P A 1
C23 C 0.43182(15) 0.83251(7) 0.71077(12) 0.0251(3) Uani 1 1 d . . . . .
H23 H 0.367054 0.813606 0.667997 0.030 Uiso 1 1 calc R . . . .
C24 C 0.50062(13) 0.59424(6) 0.37437(12) 0.0210(3) Uani 1 1 d . . . . .
H24A H 0.414113 0.598807 0.343200 0.025 Uiso 1 1 calc R . . . .
H24B H 0.505094 0.591659 0.448313 0.025 Uiso 1 1 calc R . . . .
C25 C 0.54998(13) 0.53776(6) 0.33596(12) 0.0224(3) Uani 1 1 d . . . . .
C26 C 0.53978(16) 0.52719(7) 0.23082(13) 0.0297(3) Uani 1 1 d . . . . .
H26 H 0.505217 0.555166 0.182636 0.036 Uiso 1 1 calc R . . . .
C27 C 0.58275(18) 0.47370(8) 0.20035(15) 0.0383(4) Uani 1 1 d . . . . .
C28 C 0.63475(17) 0.43102(8) 0.26819(17) 0.0421(5) Uani 1 1 d . . . . .
H28 H 0.661894 0.395477 0.244658 0.050 Uiso 1 1 calc R . . . .
C29 C 0.64576(17) 0.44214(8) 0.37210(16) 0.0412(4) Uani 1 1 d . . . . .
H29 H 0.680487 0.413859 0.419638 0.049 Uiso 1 1 calc R . . . .
C30 C 0.60516(15) 0.49539(7) 0.40578(14) 0.0303(4) Uani 1 1 d . . . . .
H30 H 0.614880 0.502964 0.476012 0.036 Uiso 1 1 calc R . . . .
O3A O 0.5722(4) 0.89033(17) 0.4635(2) 0.0418(8) Uani 0.735(3) 1 d . U P B 1
N5A N 0.6704(16) 0.9768(6) 0.5080(10) 0.0237(16) Uani 0.735(3) 1 d . U P B 1
C31A C 0.6450(2) 0.92158(10) 0.52167(17) 0.0287(5) Uani 0.735(3) 1 d . U P B 1
H31A H 0.686104 0.903903 0.581655 0.034 Uiso 0.735(3) 1 calc R . P B 1
C32A C 0.7542(3) 1.01201(14) 0.5783(2) 0.0511(8) Uani 0.735(3) 1 d . U P B 1
H32A H 0.785340 0.989182 0.638636 0.077 Uiso 0.735(3) 1 calc GR . P B 1
H32B H 0.711546 1.046144 0.597562 0.077 Uiso 0.735(3) 1 calc GR . P B 1
H32C H 0.822122 1.024323 0.546094 0.077 Uiso 0.735(3) 1 calc GR . P B 1
C33A C 0.6227(2) 1.00513(11) 0.4064(2) 0.0381(6) Uani 0.735(3) 1 d . U P B 1
H33A H 0.690230 1.011496 0.369998 0.057 Uiso 0.735(3) 1 calc GR . P B 1
H33B H 0.584885 1.042307 0.417300 0.057 Uiso 0.735(3) 1 calc GR . P B 1
H33C H 0.562317 0.979760 0.366568 0.057 Uiso 0.735(3) 1 calc GR . P B 1
O3B O 0.5865(12) 0.8940(5) 0.4250(7) 0.042(2) Uani 0.265(3) 1 d . U P B 2
N5B N 0.671(4) 0.9767(19) 0.495(3) 0.025(3) Uani 0.265(3) 1 d . U P B 2
C31B C 0.6169(7) 0.9458(3) 0.4249(5) 0.0389(18) Uani 0.265(3) 1 d . U P B 2
H31B H 0.595631 0.964854 0.361797 0.047 Uiso 0.265(3) 1 calc R . P B 2
C32B C 0.7055(8) 1.0369(3) 0.5054(7) 0.047(2) Uani 0.265(3) 1 d . U P B 2
H32D H 0.700428 1.054301 0.438483 0.071 Uiso 0.265(3) 1 calc GR . P B 2
H32E H 0.789025 1.039934 0.542251 0.071 Uiso 0.265(3) 1 calc GR . P B 2
H32F H 0.650486 1.057241 0.542738 0.071 Uiso 0.265(3) 1 calc GR . P B 2
C33B C 0.6833(7) 0.9457(3) 0.6084(5) 0.0387(18) Uani 0.265(3) 1 d . U P B 2
H33D H 0.602030 0.937261 0.622580 0.058 Uiso 0.265(3) 1 calc GR . P B 2
H33E H 0.725359 0.972147 0.659876 0.058 Uiso 0.265(3) 1 calc GR . P B 2
H33F H 0.729651 0.909710 0.609299 0.058 Uiso 0.265(3) 1 calc GR . P B 2
Cl Cl 0.90101(3) 0.81730(2) 0.63392(3) 0.02364(9) Uani 1 1 d . . . . .

loop_
_atom_site_aniso_label
_atom_site_aniso_U_11
_atom_site_aniso_U_22
_atom_site_aniso_U_33
_atom_site_aniso_U_23
_atom_site_aniso_U_13
_atom_site_aniso_U_12
Co 0.01285(10) 0.01261(10) 0.01181(10) 0.00076(6) 0.00251(7) -0.00038(6)
F1 0.0213(4) 0.0246(4) 0.0258(5) 0.0061(4) 0.0110(3) 0.0007(3)
F2 0.0223(4) 0.0225(4) 0.0252(4) 0.0082(3) 0.0048(3) -0.0006(3)
F3A 0.035(2) 0.032(2) 0.034(2) -0.0150(18) -0.0082(17) -0.0056(18)
F3B 0.0225(7) 0.0365(8) 0.0509(9) 0.0073(6) 0.0184(6) 0.0085(5)
F4 0.0867(10) 0.0583(8) 0.0444(7) -0.0233(6) 0.0235(7) -0.0014(7)
O1 0.0147(5) 0.0144(5) 0.0177(5) 0.0014(4) 0.0047(4) 0.0003(4)
O2 0.0153(5) 0.0180(5) 0.0162(5) 0.0038(4) 0.0036(4) 0.0019(4)
N1 0.0174(5) 0.0138(5) 0.0124(5) -0.0010(4) 0.0033(4) -0.0024(4)
N2 0.0159(5) 0.0155(6) 0.0136(5) -0.0010(4) 0.0032(4) -0.0027(4)
N3 0.0170(6) 0.0166(6) 0.0135(6) 0.0007(4) 0.0024(4) -0.0016(5)
N4 0.0160(6) 0.0152(6) 0.0167(6) 0.0000(4) 0.0036(5) 0.0002(4)
C1 0.0140(6) 0.0157(7) 0.0142(6) -0.0033(5) 0.0000(5) -0.0014(5)
C2 0.0170(6) 0.0177(7) 0.0163(6) -0.0006(5) 0.0024(5) -0.0027(5)
C3 0.0156(6) 0.0244(7) 0.0201(7) -0.0068(6) 0.0043(5) -0.0014(5)
C4 0.0190(7) 0.0221(7) 0.0243(7) -0.0036(6) 0.0000(6) 0.0058(6)
C5 0.0224(7) 0.0178(7) 0.0184(7) 0.0000(5) -0.0002(5) 0.0027(6)
C6 0.0169(6) 0.0157(7) 0.0137(6) -0.0024(5) 0.0004(5) -0.0001(5)
C7 0.0214(7) 0.0133(6) 0.0122(6) 0.0006(5) 0.0001(5) -0.0008(5)
C8 0.0208(7) 0.0182(7) 0.0148(7) 0.0024(5) 0.0056(5) -0.0013(5)
C9 0.0189(7) 0.0179(7) 0.0186(7) 0.0020(5) 0.0058(5) -0.0040(5)
C10 0.0147(6) 0.0190(7) 0.0161(6) -0.0049(5) 0.0033(5) -0.0036(5)
C11 0.0163(6) 0.0169(7) 0.0148(6) -0.0034(5) 0.0010(5) 0.0002(5)
C12 0.0154(7) 0.0230(7) 0.0212(7) -0.0051(6) 0.0008(5) 0.0000(5)
C13 0.0186(7) 0.0226(8) 0.0260(8) -0.0032(6) -0.0023(6) 0.0051(6)
C14 0.0252(7) 0.0176(7) 0.0208(7) 0.0008(6) -0.0014(6) 0.0029(6)
C15 0.0199(7) 0.0170(7) 0.0163(6) -0.0014(5) 0.0026(5) -0.0009(5)
C16 0.0171(6) 0.0148(6) 0.0139(6) -0.0034(5) 0.0001(5) 0.0008(5)
C17 0.0289(7) 0.0200(7) 0.0125(6) 0.0005(5) 0.0055(5) -0.0014(6)
C18 0.0301(8) 0.0191(7) 0.0121(6) 0.0023(5) 0.0072(5) -0.0029(6)
C19 0.0311(8) 0.0232(8) 0.0166(7) 0.0009(6) 0.0018(6) -0.0014(6)
C20 0.0492(10) 0.0250(8) 0.0197(8) -0.0033(6) 0.0054(7) -0.0055(7)
C21 0.0574(11) 0.0194(8) 0.0260(8) -0.0028(6) 0.0225(8) -0.0039(7)
C22 0.0380(9) 0.0271(8) 0.0347(9) 0.0039(7) 0.0238(7) -0.0001(7)
C23 0.0276(8) 0.0256(8) 0.0242(8) -0.0014(6) 0.0101(6) -0.0067(6)
C24 0.0214(7) 0.0161(7) 0.0263(7) -0.0015(6) 0.0066(6) -0.0038(6)
C25 0.0192(7) 0.0166(7) 0.0317(8) -0.0030(6) 0.0054(6) -0.0048(6)
C26 0.0346(9) 0.0236(8) 0.0320(9) -0.0036(7) 0.0089(7) -0.0031(7)
C27 0.0424(10) 0.0364(10) 0.0391(10) -0.0171(8) 0.0152(8) -0.0065(8)
C28 0.0365(10) 0.0254(9) 0.0647(13) -0.0127(9) 0.0100(9) 0.0066(7)
C29 0.0359(10) 0.0278(9) 0.0563(12) -0.0002(8) -0.0015(8) 0.0088(8)
C30 0.0280(8) 0.0248(8) 0.0355(9) -0.0012(7) -0.0015(7) -0.0005(6)
O3A 0.0579(18) 0.0230(10) 0.0394(19) -0.0037(14) -0.0059(15) -0.0105(10)
N5A 0.031(3) 0.0177(17) 0.020(3) -0.002(2) -0.001(2) -0.0006(15)
C31A 0.0380(12) 0.0201(11) 0.0250(11) 0.0011(8) -0.0034(9) 0.0030(9)
C32A 0.0587(18) 0.0466(17) 0.0445(17) -0.0148(14) -0.0006(14) -0.0229(14)
C33A 0.0404(14) 0.0319(13) 0.0408(14) 0.0149(11) 0.0039(11) 0.0028(10)
O3B 0.058(4) 0.025(3) 0.042(5) -0.016(4) 0.007(5) -0.013(3)
N5B 0.026(6) 0.028(5) 0.022(7) -0.007(4) 0.004(5) -0.007(4)
C31B 0.052(4) 0.030(3) 0.028(3) -0.003(3) -0.011(3) -0.003(3)
C32B 0.055(5) 0.024(3) 0.061(5) 0.000(3) 0.004(4) -0.008(3)
C33B 0.052(4) 0.037(4) 0.025(3) -0.002(3) 0.002(3) -0.002(3)
Cl 0.01789(17) 0.0313(2) 0.02065(17) -0.00501(14) 0.00033(13) 0.00113(14)

loop_
_atom_type_symbol
_atom_type_description
_atom_type_scat_dispersion_real
_atom_type_scat_dispersion_imag
_atom_type_scat_source
C C 0.0033 0.0016 'International Tables Vol C Tables 4.2.6.8 and 6.1.1.4'
H H 0.0000 0.0000 'International Tables Vol C Tables 4.2.6.8 and 6.1.1.4'
Cl Cl 0.1484 0.1585 'International Tables Vol C Tables 4.2.6.8 and 6.1.1.4'
Co Co 0.3494 0.9721 'International Tables Vol C Tables 4.2.6.8 and 6.1.1.4'
F F 0.0171 0.0103 'International Tables Vol C Tables 4.2.6.8 and 6.1.1.4'
N N 0.0061 0.0033 'International Tables Vol C Tables 4.2.6.8 and 6.1.1.4'
O O 0.0106 0.0060 'International Tables Vol C Tables 4.2.6.8 and 6.1.1.4'

loop_
_exptl_crystal_face_index_h
_exptl_crystal_face_index_k
_exptl_crystal_face_index_l
_exptl_crystal_face_perp_dist
-1 32 3 0.0656
14 5 -11 0.0148
9 -9 12 0.0959
-13 -5 12 0.0306
2 -32 -2 0.0849
-13 8 12 0.0352
-12 7 14 0.0390
12 -5 -13 0.0334
-7 -9 -14 0.1056
-7 18 -11 0.1013
4 -27 7 0.0931
-10 -18 11 0.0557
1 -15 16 0.0849
-14 -12 2 0.0722
-10 6 -12 0.0992
-8 -9 17 0.0489

loop_
_geom_angle_atom_site_label_1
_geom_angle_atom_site_label_2
_geom_angle_atom_site_label_3
_geom_angle
O1 Co N2 178.48(5)
O1 Co N3 89.76(5)
O1 Co N4 89.68(4)
O2 Co O1 86.98(4)
O2 Co N1 179.13(5)
O2 Co N2 94.50(5)
O2 Co N3 90.24(5)
O2 Co N4 88.52(5)
N1 Co O1 93.25(4)
N1 Co N2 85.27(5)
N1 Co N3 90.60(5)
N1 Co N4 90.63(5)
N2 Co N3 89.90(5)
N2 Co N4 90.69(5)
N3 Co N4 178.67(5)
C1 O1 Co 122.17(8)
C16 O2 Co 125.07(9)
C7 N1 Co 126.88(10)
C7 N1 C8 120.71(12)
C8 N1 Co 112.40(9)
C9 N2 Co 112.71(9)
C10 N2 Co 126.98(10)
C10 N2 C9 120.07(12)
Co N3 H3A 111.5(11)
Co N3 H3B 107.7(11)
H3A N3 H3B 105.6(16)
C17 N3 Co 115.68(9)
C17 N3 H3A 105.7(12)
C17 N3 H3B 110.1(11)
Co N4 H4A 107.0(11)
Co N4 H4B 110.4(11)
H4A N4 H4B 106.8(15)
C24 N4 Co 116.54(9)
C24 N4 H4A 107.4(11)
C24 N4 H4B 108.3(11)
O1 C1 C2 119.29(12)
O1 C1 C6 125.83(12)
C2 C1 C6 114.88(12)
F1 C2 C1 116.28(12)
F1 C2 C3 118.93(12)
C3 C2 C1 124.78(13)
C2 C3 H3 120.5
C2 C3 C4 119.03(13)
C4 C3 H3 120.5
C3 C4 H4 120.4
C5 C4 C3 119.22(13)
C5 C4 H4 120.4
C4 C5 H5 119.3
C4 C5 C6 121.38(14)
C6 C5 H5 119.3
C1 C6 C7 120.78(12)
C5 C6 C1 120.65(13)
C5 C6 C7 118.57(13)
N1 C7 C6 124.05(13)
N1 C7 H7 118.0
C6 C7 H7 118.0
N1 C8 H8A 110.5
N1 C8 H8B 110.5
N1 C8 C9 106.20(11)
H8A C8 H8B 108.7
C9 C8 H8A 110.5
C9 C8 H8B 110.5
N2 C9 C8 106.53(11)
N2 C9 H9A 110.4
N2 C9 H9B 110.4
C8 C9 H9A 110.4
C8 C9 H9B 110.4
H9A C9 H9B 108.6
N2 C10 H10 117.6
N2 C10 C11 124.71(13)
C11 C10 H10 117.6
C12 C11 C10 117.98(13)
C12 C11 C16 120.49(13)
C16 C11 C10 121.52(12)
C11 C12 H12 119.2
C13 C12 C11 121.68(14)
C13 C12 H12 119.2
C12 C13 H13 120.5
C12 C13 C14 118.93(13)
C14 C13 H13 120.5
C13 C14 H14 120.2
C15 C14 C13 119.67(14)
C15 C14 H14 120.2
F2 C15 C14 119.01(13)
F2 C15 C16 116.90(12)
C14 C15 C16 124.09(13)
O2 C16 C11 126.35(13)
O2 C16 C15 118.53(12)
C15 C16 C11 115.11(12)
N3 C17 H17A 109.2
N3 C17 H17B 109.2
N3 C17 C18 111.90(11)
H17A C17 H17B 107.9
C18 C17 H17A 109.2
C18 C17 H17B 109.2
C19 C18 C17 120.77(14)
C23 C18 C17 120.03(14)
C23 C18 C19 119.20(14)
C18 C19 H19 120.0
C20 C19 C18 119.94(15)
C20 C19 H19 120.0
F3A C20 C19 130.8(3)
F3A C20 C21 107.5(3)
C19 C20 H20 119.3
C21 C20 C19 121.42(16)
C21 C20 H20 119.3
C20 C21 H21 121.3
C22 C21 C20 117.37(15)
C22 C21 H21 121.3
F3B C22 C21 116.97(16)
F3B C22 C23 119.62(17)
C21 C22 H22 118.3
C21 C22 C23 123.35(16)
C23 C22 H22 118.3
C18 C23 H23 120.6
C22 C23 C18 118.71(15)
C22 C23 H23 120.6
N4 C24 H24A 109.2
N4 C24 H24B 109.2
N4 C24 C25 112.21(12)
H24A C24 H24B 107.9
C25 C24 H24A 109.2
C25 C24 H24B 109.2
C26 C25 C24 120.57(14)
C26 C25 C30 119.36(15)
C30 C25 C24 120.06(14)
C25 C26 H26 121.1
C27 C26 C25 117.87(16)
C27 C26 H26 121.1
F4 C27 C26 118.35(18)
F4 C27 C28 118.24(17)
C28 C27 C26 123.40(17)
C27 C28 H28 120.8
C27 C28 C29 118.34(17)
C29 C28 H28 120.8
C28 C29 H29 120.0
C28 C29 C30 120.06(18)
C30 C29 H29 120.0
C25 C30 H30 119.5
C29 C30 C25 120.94(17)
C29 C30 H30 119.5
C31A N5A C32A 125.0(9)
C31A N5A C33A 119.1(10)
C32A N5A C33A 115.3(10)
O3A C31A N5A 126.7(6)
O3A C31A H31A 116.6
N5A C31A H31A 116.6
N5A C32A H32A 109.5
N5A C32A H32B 109.5
N5A C32A H32C 109.5
H32A C32A H32B 109.5
H32A C32A H32C 109.5
H32B C32A H32C 109.5
N5A C33A H33A 109.5
N5A C33A H33B 109.5
N5A C33A H33C 109.5
H33A C33A H33B 109.5
H33A C33A H33C 109.5
H33B C33A H33C 109.5
C31B N5B C32B 135(3)
C31B N5B C33B 113(3)
C32B N5B C33B 110(3)
O3B C31B N5B 130(2)
O3B C31B H31B 115.0
N5B C31B H31B 115.0
N5B C32B H32D 109.5
N5B C32B H32E 109.5
N5B C32B H32F 109.5
H32D C32B H32E 109.5
H32D C32B H32F 109.5
H32E C32B H32F 109.5
N5B C33B H33D 109.5
N5B C33B H33E 109.5
N5B C33B H33F 109.5
H33D C33B H33E 109.5
H33D C33B H33F 109.5
H33E C33B H33F 109.5

loop_
_geom_bond_atom_site_label_1
_geom_bond_atom_site_label_2
_geom_bond_distance
Co O1 1.8966(9)
Co O2 1.8938(9)
Co N1 1.8942(11)
Co N2 1.8990(11)
Co N3 1.9762(12)
Co N4 1.9803(12)
F1 C2 1.3673(16)
F2 C15 1.3560(16)
F3A C20 1.215(4)
F3B C22 1.310(2)
F4 C27 1.352(2)
O1 C1 1.3061(16)
O2 C16 1.3009(16)
N1 C7 1.2813(18)
N1 C8 1.4697(17)
N2 C9 1.4727(17)
N2 C10 1.2855(18)
N3 H3A 0.852(14)
N3 H3B 0.868(14)
N3 C17 1.4917(17)
N4 H4A 0.869(14)
N4 H4B 0.879(14)
N4 C24 1.4943(18)
C1 C2 1.4125(19)
C1 C6 1.4206(19)
C2 C3 1.369(2)
C3 H3 0.9300
C3 C4 1.397(2)
C4 H4 0.9300
C4 C5 1.379(2)
C5 H5 0.9300
C5 C6 1.4099(19)
C6 C7 1.4437(19)
C7 H7 0.9300
C8 H8A 0.9700
C8 H8B 0.9700
C8 C9 1.5193(19)
C9 H9A 0.9700
C9 H9B 0.9700
C10 H10 0.9300
C10 C11 1.440(2)
C11 C12 1.4153(19)
C11 C16 1.4214(19)
C12 H12 0.9300
C12 C13 1.369(2)
C13 H13 0.9300
C13 C14 1.404(2)
C14 H14 0.9300
C14 C15 1.367(2)
C15 C16 1.4179(19)
C17 H17A 0.9700
C17 H17B 0.9700
C17 C18 1.510(2)
C18 C19 1.396(2)
C18 C23 1.390(2)
C19 H19 0.9300
C19 C20 1.382(2)
C20 H20 0.9300
C20 C21 1.382(3)
C21 H21 0.9300
C21 C22 1.370(3)
C22 H22 0.9300
C22 C23 1.378(2)
C23 H23 0.9300
C24 H24A 0.9700
C24 H24B 0.9700
C24 C25 1.510(2)
C25 C26 1.393(2)
C25 C30 1.393(2)
C26 H26 0.9300
C26 C27 1.384(2)
C27 C28 1.372(3)
C28 H28 0.9300
C28 C29 1.378(3)
C29 H29 0.9300
C29 C30 1.385(2)
C30 H30 0.9300
O3A C31A 1.229(5)
N5A C31A 1.302(15)
N5A C32A 1.429(15)
N5A C33A 1.495(12)
C31A H31A 0.9300
C32A H32A 0.9600
C32A H32B 0.9600
C32A H32C 0.9600
C33A H33A 0.9600
C33A H33B 0.9600
C33A H33C 0.9600
O3B C31B 1.220(13)
N5B C31B 1.23(4)
N5B C32B 1.41(4)
N5B C33B 1.64(4)
C31B H31B 0.9300
C32B H32D 0.9600
C32B H32E 0.9600
C32B H32F 0.9600
C33B H33D 0.9600
C33B H33E 0.9600
C33B H33F 0.9600

loop_
_geom_hbond_atom_site_label_D
_geom_hbond_atom_site_label_H
_geom_hbond_atom_site_label_A
_geom_hbond_distance_DH
_geom_hbond_distance_HA
_geom_hbond_distance_DA
_geom_hbond_angle_DHA
N3 H3A Cl 0.852(14) 2.411(14) 3.2594(12) 173.5(16)
N3 H3B O3A 0.868(14) 2.145(15) 2.921(4) 148.6(15)

loop_
_geom_torsion_atom_site_label_1
_geom_torsion_atom_site_label_2
_geom_torsion_atom_site_label_3
_geom_torsion_atom_site_label_4
_geom_torsion
Co O1 C1 C2 -153.61(10)
Co O1 C1 C6 26.88(17)
Co O2 C16 C11 10.12(19)
Co O2 C16 C15 -170.68(9)
Co N1 C7 C6 0.0(2)
Co N1 C8 C9 -36.61(13)
Co N2 C9 C8 -33.03(13)
Co N2 C10 C11 1.7(2)
Co N3 C17 C18 -158.37(10)
Co N4 C24 C25 -144.74(10)
F1 C2 C3 C4 179.77(12)
F2 C15 C16 O2 1.90(18)
F2 C15 C16 C11 -178.81(11)
F3A C20 C21 C22 -175.3(3)
F3B C22 C23 C18 -176.95(14)
F4 C27 C28 C29 -179.85(17)
O1 Co O2 C16 170.48(11)
O1 Co N1 C7 16.32(12)
O1 Co N1 C8 -164.95(9)
O1 C1 C2 F1 2.64(18)
O1 C1 C2 C3 -178.81(13)
O1 C1 C6 C5 177.03(12)
O1 C1 C6 C7 -3.7(2)
O2 Co O1 C1 152.23(10)
O2 Co N2 C9 -170.02(9)
O2 Co N2 C10 4.24(12)
N1 Co O1 C1 -28.62(10)
N1 Co N2 C9 10.83(9)
N1 Co N2 C10 -174.91(12)
N1 C8 C9 N2 43.36(14)
N2 Co O2 C16 -9.86(11)
N2 Co N1 C7 -163.33(12)
N2 Co N1 C8 15.41(9)
N2 C10 C11 C12 176.33(13)
N2 C10 C11 C16 -4.5(2)
N3 Co O1 C1 61.97(10)
N3 Co O2 C16 -99.78(11)
N3 Co N1 C7 -73.47(12)
N3 Co N1 C8 105.26(9)
N3 Co N2 C9 -79.78(9)
N3 Co N2 C10 94.48(12)
N3 C17 C18 C19 -85.96(16)
N3 C17 C18 C23 93.45(16)
N4 Co O1 C1 -119.23(10)
N4 Co O2 C16 80.72(11)
N4 Co N1 C7 106.03(12)
N4 Co N1 C8 -75.23(9)
N4 Co N2 C9 101.41(9)
N4 Co N2 C10 -84.33(12)
N4 C24 C25 C26 -66.75(18)
N4 C24 C25 C30 113.91(15)
C1 C2 C3 C4 1.2(2)
C1 C6 C7 N1 -11.1(2)
C2 C1 C6 C5 -2.50(18)
C2 C1 C6 C7 176.75(12)
C2 C3 C4 C5 -1.5(2)
C3 C4 C5 C6 -0.2(2)
C4 C5 C6 C1 2.3(2)
C4 C5 C6 C7 -176.93(13)
C5 C6 C7 N1 168.18(13)
C6 C1 C2 F1 -177.80(11)
C6 C1 C2 C3 0.8(2)
C7 N1 C8 C9 142.21(13)
C8 N1 C7 C6 -178.63(12)
C9 N2 C10 C11 175.62(12)
C10 N2 C9 C8 152.27(12)
C10 C11 C12 C13 -179.63(13)
C10 C11 C16 O2 -1.9(2)
C10 C11 C16 C15 178.85(12)
C11 C12 C13 C14 0.0(2)
C12 C11 C16 O2 177.25(13)
C12 C11 C16 C15 -1.97(19)
C12 C13 C14 C15 -0.3(2)
C13 C14 C15 F2 179.93(12)
C13 C14 C15 C16 -0.7(2)
C14 C15 C16 O2 -177.50(13)
C14 C15 C16 C11 1.8(2)
C16 C11 C12 C13 1.2(2)
C17 C18 C19 C20 -179.87(13)
C17 C18 C23 C22 179.78(13)
C18 C19 C20 F3A 173.3(3)
C18 C19 C20 C21 0.0(2)
C19 C18 C23 C22 -0.8(2)
C19 C20 C21 C22 -0.5(2)
C20 C21 C22 F3B 177.68(15)
C20 C21 C22 C23 0.4(2)
C21 C22 C23 C18 0.2(2)
C23 C18 C19 C20 0.7(2)
C24 C25 C26 C27 -177.72(15)
C24 C25 C30 C29 176.95(15)
C25 C26 C27 F4 179.12(15)
C25 C26 C27 C28 -0.2(3)
C26 C25 C30 C29 -2.4(2)
C26 C27 C28 C29 -0.6(3)
C27 C28 C29 C30 -0.2(3)
C28 C29 C30 C25 1.7(3)
C30 C25 C26 C27 1.6(2)
C32A N5A C31A O3A 178.9(9)
C33A N5A C31A O3A -9.3(18)
C32B N5B C31B O3B -176(3)
C33B N5B C31B O3B -11(5)

loop_
_exptl_oxdiff_crystal_face_indexfrac_h
_exptl_oxdiff_crystal_face_indexfrac_k
_exptl_oxdiff_crystal_face_indexfrac_l
_exptl_oxdiff_crystal_face_x
_exptl_oxdiff_crystal_face_y
_exptl_oxdiff_crystal_face_z
-1.4105 31.5156 2.7477 0.2280 0.9491 0.2173
13.5266 4.5132 -11.2682 -0.9723 0.2335 -0.0093
8.8191 -8.6589 12.3273 -0.0944 0.0221 -0.9953
-13.2955 -4.7895 11.6750 0.9721 -0.2335 -0.0210
2.0000 -32.0001 -2.0000 -0.2363 -0.9456 -0.2796
-13.0000 8.0000 12.0000 0.9996 0.1573 0.0670
-12.0000 7.0000 14.0000 1.0063 0.1659 -0.0731
12.0000 -5.0000 -13.0000 -0.9723 -0.0951 0.0460
-7.0000 -9.0001 -14.0000 -0.0873 -0.5385 0.8372
-7.0000 17.9999 -11.0000 0.0680 0.3017 0.9446
4.0000 -27.0000 7.0000 -0.0606 -0.6641 -0.7219
-10.0000 -18.0001 11.0000 0.7588 -0.5816 -0.2448
1.0000 -15.0000 16.0000 0.3761 -0.2557 -0.8956
-14.0000 -12.0001 2.0000 0.7083 -0.5672 0.3786
-10.0000 5.9999 -12.0000 0.1545 -0.1175 1.0053
-8.0000 -9.0000 17.0000 0.8579 -0.2135 -0.5163
